data_4342519
loop_
_publ_author_name
'Thu\'ery, Pierre'
'Rivi\`ere, Eric'
'Harrowfield, Jack'

_publ_section_title
;
 Uranyl and uranyl-3d block cation complexes with
 1,3-adamantanedicarboxylate: crystal structures, luminescence, and
 magnetic properties.
;
_journal_issue 6
_journal_name_full 'Inorganic chemistry'
_journal_page_first 2838
_journal_page_last 2850
_journal_paper_doi 10.1021/ic503004j
_journal_volume 54
_journal_year 2015
_chemical_formula_sum 'C17 H23 N O7 U'
_chemical_formula_weight 591.39
_space_group_IT_number 15
_symmetry_cell_setting monoclinic
_symmetry_space_group_name_Hall '-C 2yc'
_symmetry_space_group_name_H-M 'C 1 2/c 1'
_atom_sites_solution_hydrogens geom
_atom_sites_solution_primary direct
_atom_sites_solution_secondary difmap
_audit_creation_method SHELXL-97
_cell_angle_alpha 90.00
_cell_angle_beta 110.279(4)
_cell_angle_gamma 90.00
_cell_formula_units_Z 16
_cell_length_a 36.6031(16)
_cell_length_b 10.1698(4)
_cell_length_c 21.1750(8)
_cell_measurement_reflns_used 113935
_cell_measurement_temperature 150(2)
_cell_measurement_theta_max 28.70
_cell_measurement_theta_min 2.42
_cell_volume 7393.7(6)
_computing_cell_refinement 'HKL2000 (Otwinowski & Minor, 1997)'
_computing_data_collection 'COLLECT (Nonius, 1998)'
_computing_data_reduction 'HKL2000 (Otwinowski & Minor, 1997)'
_computing_molecular_graphics 'SHELXTL (Sheldrick, 2008)'
_computing_publication_material 'SHELXTL (Sheldrick, 2008); PLATON (Spek, 2003)'
_computing_structure_refinement 'SHELXL-97 (Sheldrick, 2008)'
_computing_structure_solution 'SHELXS-97 (Sheldrick, 2008)'
_diffrn_ambient_temperature 150(2)
_diffrn_measured_fraction_theta_full 0.999
_diffrn_measured_fraction_theta_max 0.999
_diffrn_measurement_device_type 'Nonius Kappa-CCD area-detector diffractometer'
_diffrn_measurement_method 'two \f and five \w scans with 2\% steps (484 frames)'
_diffrn_radiation_monochromator graphite
_diffrn_radiation_source 'fine-focus sealed tube'
_diffrn_radiation_type MoK\a
_diffrn_radiation_wavelength 0.71073
_diffrn_reflns_av_R_equivalents 0.0854
_diffrn_reflns_av_unetI/netI 0.0619
_diffrn_reflns_limit_h_max 49
_diffrn_reflns_limit_h_min -49
_diffrn_reflns_limit_k_max 13
_diffrn_reflns_limit_k_min -13
_diffrn_reflns_limit_l_max 28
_diffrn_reflns_limit_l_min -28
_diffrn_reflns_number 113935
_diffrn_reflns_theta_full 28.70
_diffrn_reflns_theta_max 28.70
_diffrn_reflns_theta_min 2.42
_diffrn_standards_decay_% 0
_diffrn_standards_interval_time 0
_diffrn_standards_number 0
_exptl_absorpt_coefficient_mu 8.820
_exptl_absorpt_correction_T_max 0.589
_exptl_absorpt_correction_T_min 0.315
_exptl_absorpt_correction_type multi-scan
_exptl_absorpt_process_details 'SCALEPACK (Otwinowski & Minor, 1997)'
_exptl_crystal_colour 'translucent light yellow'
_exptl_crystal_density_diffrn 2.125
_exptl_crystal_density_method 'not measured'
_exptl_crystal_description platelet
_exptl_crystal_F_000 4480
_exptl_crystal_size_max 0.15
_exptl_crystal_size_mid 0.15
_exptl_crystal_size_min 0.06
_refine_diff_density_max 1.512
_refine_diff_density_min -1.158
_refine_diff_density_rms 0.176
_refine_ls_extinction_method none
_refine_ls_goodness_of_fit_ref 0.976
_refine_ls_hydrogen_treatment constr
_refine_ls_matrix_type full
_refine_ls_number_parameters 471
_refine_ls_number_reflns 9552
_refine_ls_number_restraints 0
_refine_ls_restrained_S_all 0.976
_refine_ls_R_factor_all 0.0579
_refine_ls_R_factor_gt 0.0345
_refine_ls_shift/su_max 0.002
_refine_ls_shift/su_mean 0.000
_refine_ls_structure_factor_coef Fsqd
_refine_ls_weighting_details 'calc w=1/[\s^2^(Fo^2^)+(0.0296P)^2^] where P=(Fo^2^+2Fc^2^)/3'
_refine_ls_weighting_scheme calc
_refine_ls_wR_factor_gt 0.0689
_refine_ls_wR_factor_ref 0.0746
_reflns_number_gt 7081
_reflns_number_total 9552
_reflns_threshold_expression >2sigma(I)
_cod_data_source_file ic503004j_si_002.cif
_cod_data_source_block 4
_cod_depositor_comments 'Adding full bibliography for 4342516--4342524.cif.'
_cod_original_sg_symbol_H-M 'C 2/c'
_cod_database_code 4342519

loop_
_symmetry_equiv_pos_as_xyz
'x, y, z'
'-x, y, -z+1/2'
'x+1/2, y+1/2, z'
'-x+1/2, y+1/2, -z+1/2'
'-x, -y, -z'
'x, -y, z-1/2'
'-x+1/2, -y+1/2, -z'
'x+1/2, -y+1/2, z-1/2'

loop_
_atom_site_label
_atom_site_type_symbol
_atom_site_fract_x
_atom_site_fract_y
_atom_site_fract_z
_atom_site_U_iso_or_equiv
_atom_site_adp_type
_atom_site_occupancy
_atom_site_symmetry_multiplicity
_atom_site_calc_flag
_atom_site_refinement_flags
U1 U 0.947778(5) 0.744289(17) 0.545492(8) 0.02829(6) Uani 1 1 d .
U2 U 0.846949(5) 1.010200(17) 0.614275(8) 0.02852(6) Uani 1 1 d .
O1 O 0.95468(11) 0.8752(3) 0.60248(16) 0.0394(9) Uani 1 1 d .
O2 O 0.94062(10) 0.6122(3) 0.48878(15) 0.0368(8) Uani 1 1 d .
O3 O 0.89045(11) 1.0885(4) 0.66155(16) 0.0469(10) Uani 1 1 d .
O4 O 0.80331(10) 0.9329(3) 0.56644(15) 0.0361(8) Uani 1 1 d .
O5 O 0.88828(10) 0.8352(3) 0.46960(14) 0.0372(8) Uani 1 1 d .
O6 O 0.86812(10) 0.9930(3) 0.52209(14) 0.0319(8) Uani 1 1 d .
O7 O 0.83955(11) 1.0575(3) 0.21810(15) 0.0400(9) Uani 1 1 d .
O8 O 0.81010(10) 0.8736(3) 0.17597(15) 0.0370(9) Uani 1 1 d .
O9 O 0.90243(9) 0.6545(3) 0.58949(14) 0.0315(8) Uani 1 1 d .
O10 O 0.87545(11) 0.8050(4) 0.63382(16) 0.0433(9) Uani 1 1 d .
O11 O 1.01446(10) 0.6000(4) 0.86314(15) 0.0380(9) Uani 1 1 d .
O12 O 0.98119(9) 0.7140(3) 0.91330(15) 0.0357(8) Uani 1 1 d .
O13 O 0.97002(11) 0.8757(4) 0.47548(16) 0.0416(9) Uani 1 1 d .
O14 O 0.82470(12) 1.2118(3) 0.55767(16) 0.0458(10) Uani 1 1 d .
N1 N 0.97289(16) 0.9078(5) 0.3731(3) 0.0561(14) Uani 1 1 d .
N2 N 0.84355(13) 1.3764(4) 0.5022(2) 0.0415(11) Uani 1 1 d .
C1 C 0.82837(14) 0.9382(5) 0.4081(2) 0.0291(10) Uani 1 1 d .
C2 C 0.84089(13) 0.9442(5) 0.3452(2) 0.0264(10) Uani 1 1 d .
H2A H 0.8574 1.0226 0.3479 0.032 Uiso 1 1 calc R
H2B H 0.8564 0.8652 0.3438 0.032 Uiso 1 1 calc R
C3 C 0.80499(14) 0.9509(4) 0.2813(2) 0.0274(10) Uani 1 1 d .
C4 C 0.78196(14) 1.0746(5) 0.2837(2) 0.0337(12) Uani 1 1 d .
H4A H 0.7588 1.0805 0.2422 0.040 Uiso 1 1 calc R
H4B H 0.7983 1.1532 0.2858 0.040 Uiso 1 1 calc R
C5 C 0.76909(15) 1.0717(5) 0.3456(2) 0.0372(12) Uani 1 1 d .
H5 H 0.7541 1.1532 0.3467 0.045 Uiso 1 1 calc R
C6 C 0.80496(14) 1.0629(5) 0.4099(2) 0.0314(11) Uani 1 1 d .
H6A H 0.7967 1.0604 0.4497 0.038 Uiso 1 1 calc R
H6B H 0.8215 1.1415 0.4136 0.038 Uiso 1 1 calc R
C7 C 0.80242(15) 0.8175(5) 0.4026(2) 0.0348(12) Uani 1 1 d .
H7A H 0.7942 0.8130 0.4425 0.042 Uiso 1 1 calc R
H7B H 0.8173 0.7368 0.4016 0.042 Uiso 1 1 calc R
C8 C 0.76621(16) 0.8254(6) 0.3382(2) 0.0429(14) Uani 1 1 d .
H8 H 0.7493 0.7466 0.3352 0.051 Uiso 1 1 calc R
C9 C 0.77953(15) 0.8295(5) 0.2770(2) 0.0354(12) Uani 1 1 d .
H9A H 0.7945 0.7491 0.2759 0.043 Uiso 1 1 calc R
H9B H 0.7565 0.8328 0.2351 0.043 Uiso 1 1 calc R
C10 C 0.74348(16) 0.9511(6) 0.3411(3) 0.0470(15) Uani 1 1 d .
H10A H 0.7199 0.9571 0.3002 0.056 Uiso 1 1 calc R
H10B H 0.7351 0.9480 0.3808 0.056 Uiso 1 1 calc R
C11 C 0.86423(14) 0.9225(5) 0.4715(2) 0.0298(11) Uani 1 1 d .
C12 C 0.81898(15) 0.9603(5) 0.2218(2) 0.0315(11) Uani 1 1 d .
C13 C 0.89824(14) 0.6092(5) 0.6985(2) 0.0283(10) Uani 1 1 d .
C14 C 0.93584(13) 0.6607(4) 0.7515(2) 0.0265(10) Uani 1 1 d .
H14A H 0.9328 0.7549 0.7605 0.032 Uiso 1 1 calc R
H14B H 0.9578 0.6522 0.7345 0.032 Uiso 1 1 calc R
C15 C 0.94449(14) 0.5802(4) 0.8172(2) 0.0280(10) Uani 1 1 d .
C16 C 0.94937(15) 0.4363(5) 0.8020(2) 0.0358(12) Uani 1 1 d .
H16A H 0.9554 0.3837 0.8438 0.043 Uiso 1 1 calc R
H16B H 0.9713 0.4270 0.7852 0.043 Uiso 1 1 calc R
C17 C 0.91201(16) 0.3850(5) 0.7492(2) 0.0412(13) Uani 1 1 d .
H17 H 0.9156 0.2904 0.7398 0.049 Uiso 1 1 calc R
C18 C 0.90370(16) 0.4646(5) 0.6841(2) 0.0380(12) Uani 1 1 d .
H18A H 0.9257 0.4555 0.6674 0.046 Uiso 1 1 calc R
H18B H 0.8799 0.4309 0.6491 0.046 Uiso 1 1 calc R
C19 C 0.86410(14) 0.6233(5) 0.7248(2) 0.0315(11) Uani 1 1 d .
H19A H 0.8606 0.7169 0.7343 0.038 Uiso 1 1 calc R
H19B H 0.8397 0.5918 0.6904 0.038 Uiso 1 1 calc R
C20 C 0.87291(15) 0.5422(5) 0.7893(2) 0.0371(12) Uani 1 1 d .
H20 H 0.8507 0.5503 0.8062 0.044 Uiso 1 1 calc R
C21 C 0.91009(14) 0.5948(5) 0.8430(2) 0.0320(11) Uani 1 1 d .
H21A H 0.9155 0.5449 0.8854 0.038 Uiso 1 1 calc R
H21B H 0.9066 0.6885 0.8522 0.038 Uiso 1 1 calc R
C22 C 0.87843(17) 0.3968(5) 0.7751(3) 0.0461(15) Uani 1 1 d .
H22A H 0.8840 0.3447 0.8169 0.055 Uiso 1 1 calc R
H22B H 0.8543 0.3621 0.7411 0.055 Uiso 1 1 calc R
C23 C 0.89100(14) 0.6954(5) 0.6359(2) 0.0308(11) Uani 1 1 d .
C24 C 0.98241(15) 0.6337(5) 0.8684(2) 0.0321(11) Uani 1 1 d .
C25 C 0.98570(19) 0.8640(6) 0.4313(3) 0.0496(15) Uani 1 1 d .
C26 C 1.02532(19) 0.7902(7) 0.4434(3) 0.0597(17) Uani 1 1 d .
H26A H 1.0470 0.8325 0.4796 0.072 Uiso 1 1 calc R
H26B H 1.0236 0.6967 0.4550 0.072 Uiso 1 1 calc R
C27 C 1.0304(2) 0.8038(7) 0.3767(3) 0.072(2) Uani 1 1 d .
H27A H 1.0313 0.7158 0.3573 0.087 Uiso 1 1 calc R
H27B H 1.0552 0.8498 0.3822 0.087 Uiso 1 1 calc R
C28 C 0.99634(16) 0.8818(6) 0.3304(3) 0.0451(14) Uani 1 1 d .
H28A H 1.0052 0.9648 0.3158 0.054 Uiso 1 1 calc R
H28B H 0.9815 0.8300 0.2901 0.054 Uiso 1 1 calc R
C29 C 0.93813(18) 0.9831(6) 0.3484(3) 0.0544(16) Uani 1 1 d .
H29A H 0.9214 0.9627 0.3746 0.082 Uiso 1 1 calc R
H29B H 0.9244 0.9615 0.3010 0.082 Uiso 1 1 calc R
H29C H 0.9446 1.0769 0.3526 0.082 Uiso 1 1 calc R
C30 C 0.81913(17) 1.3169(5) 0.5246(2) 0.0389(13) Uani 1 1 d .
C31 C 0.78128(19) 1.3930(6) 0.5030(4) 0.067(2) Uani 1 1 d .
H31A H 0.7610 1.3484 0.4655 0.081 Uiso 1 1 calc R
H31B H 0.7716 1.4042 0.5410 0.081 Uiso 1 1 calc R
C32 C 0.7924(2) 1.5232(7) 0.4810(5) 0.091(3) Uani 1 1 d .
H32A H 0.7982 1.5888 0.5177 0.109 Uiso 1 1 calc R
H32B H 0.7712 1.5573 0.4411 0.109 Uiso 1 1 calc R
C33 C 0.82855(18) 1.4936(6) 0.4638(3) 0.0592(18) Uani 1 1 d .
H33A H 0.8218 1.4776 0.4150 0.071 Uiso 1 1 calc R
H33B H 0.8476 1.5665 0.4777 0.071 Uiso 1 1 calc R
C34 C 0.88173(17) 1.3302(6) 0.5095(3) 0.0554(16) Uani 1 1 d .
H34A H 0.8871 1.2489 0.5360 0.083 Uiso 1 1 calc R
H34B H 0.9010 1.3971 0.5326 0.083 Uiso 1 1 calc R
H34C H 0.8833 1.3130 0.4650 0.083 Uiso 1 1 calc R

loop_
_atom_site_aniso_label
_atom_site_aniso_U_11
_atom_site_aniso_U_22
_atom_site_aniso_U_33
_atom_site_aniso_U_23
_atom_site_aniso_U_13
_atom_site_aniso_U_12
U1 0.02926(10) 0.03180(11) 0.02528(9) -0.00017(7) 0.01133(7) 0.00250(8)
U2 0.03436(11) 0.02984(11) 0.02411(9) -0.00030(7) 0.01364(7) 0.00074(8)
O1 0.045(2) 0.036(2) 0.0388(18) -0.0056(15) 0.0160(17) -0.0024(17)
O2 0.035(2) 0.042(2) 0.0342(18) -0.0066(15) 0.0129(16) 0.0055(17)
O3 0.041(2) 0.062(3) 0.041(2) -0.0094(18) 0.0184(18) -0.006(2)
O4 0.036(2) 0.038(2) 0.0352(17) -0.0033(15) 0.0136(16) -0.0023(17)
O5 0.042(2) 0.046(2) 0.0251(16) 0.0042(15) 0.0132(15) 0.0128(18)
O6 0.037(2) 0.036(2) 0.0238(15) -0.0008(13) 0.0119(14) 0.0036(16)
O7 0.056(2) 0.042(2) 0.0279(17) -0.0056(15) 0.0219(17) -0.0187(19)
O8 0.056(2) 0.0311(19) 0.0333(17) -0.0050(14) 0.0270(17) -0.0073(18)
O9 0.0317(19) 0.040(2) 0.0253(15) -0.0030(14) 0.0135(14) 0.0010(16)
O10 0.057(3) 0.041(2) 0.043(2) 0.0107(17) 0.0309(19) 0.015(2)
O11 0.0257(19) 0.052(2) 0.0342(18) -0.0069(16) 0.0074(15) 0.0014(18)
O12 0.0295(19) 0.042(2) 0.0364(18) -0.0102(16) 0.0124(15) -0.0015(17)
O13 0.045(2) 0.048(2) 0.0408(19) 0.0085(16) 0.0256(18) 0.0044(19)
O14 0.079(3) 0.032(2) 0.0373(19) 0.0050(16) 0.034(2) 0.007(2)
N1 0.061(4) 0.052(3) 0.060(3) -0.008(3) 0.028(3) -0.018(3)
N2 0.045(3) 0.039(3) 0.042(2) 0.007(2) 0.018(2) 0.001(2)
C1 0.031(3) 0.035(3) 0.022(2) 0.0007(19) 0.011(2) 0.002(2)
C2 0.030(3) 0.028(2) 0.026(2) -0.0013(19) 0.016(2) 0.002(2)
C3 0.037(3) 0.026(2) 0.023(2) -0.0010(18) 0.014(2) -0.004(2)
C4 0.035(3) 0.038(3) 0.030(2) 0.007(2) 0.013(2) 0.008(2)
C5 0.038(3) 0.049(3) 0.026(2) 0.003(2) 0.011(2) 0.016(3)
C6 0.034(3) 0.035(3) 0.027(2) -0.004(2) 0.013(2) 0.002(2)
C7 0.043(3) 0.036(3) 0.031(2) 0.001(2) 0.021(2) -0.010(2)
C8 0.044(3) 0.057(4) 0.035(3) -0.003(2) 0.022(2) -0.020(3)
C9 0.043(3) 0.039(3) 0.027(2) -0.002(2) 0.016(2) -0.014(3)
C10 0.036(3) 0.076(4) 0.032(3) -0.002(3) 0.015(2) -0.004(3)
C11 0.033(3) 0.033(3) 0.030(2) 0.003(2) 0.019(2) 0.000(2)
C12 0.034(3) 0.031(3) 0.029(2) 0.002(2) 0.010(2) 0.004(2)
C13 0.026(3) 0.031(3) 0.026(2) 0.0013(19) 0.007(2) -0.004(2)
C14 0.027(3) 0.026(2) 0.029(2) -0.0013(18) 0.013(2) -0.002(2)
C15 0.029(3) 0.024(2) 0.030(2) 0.0011(18) 0.009(2) 0.001(2)
C16 0.042(3) 0.027(3) 0.033(2) 0.005(2) 0.006(2) 0.002(2)
C17 0.050(4) 0.027(3) 0.044(3) 0.002(2) 0.013(3) -0.005(3)
C18 0.042(3) 0.034(3) 0.035(3) -0.003(2) 0.010(2) -0.002(3)
C19 0.024(3) 0.039(3) 0.033(2) 0.005(2) 0.012(2) -0.002(2)
C20 0.029(3) 0.051(3) 0.032(2) 0.009(2) 0.012(2) -0.008(3)
C21 0.033(3) 0.034(3) 0.032(2) 0.004(2) 0.015(2) -0.002(2)
C22 0.048(4) 0.043(3) 0.038(3) 0.008(2) 0.004(3) -0.021(3)
C23 0.028(3) 0.039(3) 0.025(2) -0.001(2) 0.009(2) -0.001(2)
C24 0.030(3) 0.032(3) 0.030(2) 0.006(2) 0.005(2) 0.002(2)
C25 0.059(4) 0.043(3) 0.048(3) -0.003(3) 0.019(3) -0.019(3)
C26 0.060(4) 0.075(5) 0.053(3) 0.002(3) 0.030(3) 0.008(4)
C27 0.057(5) 0.075(5) 0.098(5) -0.017(4) 0.044(4) -0.006(4)
C28 0.049(4) 0.055(4) 0.038(3) -0.014(3) 0.023(3) -0.019(3)
C29 0.056(4) 0.057(4) 0.053(3) 0.015(3) 0.024(3) 0.011(3)
C30 0.055(4) 0.036(3) 0.034(3) -0.004(2) 0.026(3) -0.004(3)
C31 0.059(4) 0.032(3) 0.121(6) 0.014(3) 0.045(4) 0.008(3)
C32 0.059(5) 0.060(5) 0.167(8) 0.050(5) 0.055(5) 0.009(4)
C33 0.052(4) 0.053(4) 0.070(4) 0.024(3) 0.018(3) -0.005(3)
C34 0.043(4) 0.050(4) 0.081(4) -0.007(3) 0.032(3) -0.002(3)

loop_
_atom_type_symbol
_atom_type_description
_atom_type_scat_dispersion_real
_atom_type_scat_dispersion_imag
_atom_type_scat_source
C C 0.0033 0.0016 'International Tables Vol C Tables 4.2.6.8 and 6.1.1.4'
H H 0.0000 0.0000 'International Tables Vol C Tables 4.2.6.8 and 6.1.1.4'
O O 0.0106 0.0060 'International Tables Vol C Tables 4.2.6.8 and 6.1.1.4'
N N 0.0061 0.0033 'International Tables Vol C Tables 4.2.6.8 and 6.1.1.4'
U U -9.6767 9.6646 'International Tables Vol C Tables 4.2.6.8 and 6.1.1.4'

loop_
_geom_angle_atom_site_label_1
_geom_angle_atom_site_label_2
_geom_angle_atom_site_label_3
_geom_angle
_geom_angle_site_symmetry_1
_geom_angle_site_symmetry_3
O1 U1 O2 179.46(16) . .
O1 U1 O13 90.21(14) . .
O2 U1 O13 90.32(14) . .
O1 U1 O9 88.59(14) . .
O2 U1 O9 90.88(13) . .
O13 U1 O9 157.01(12) . .
O1 U1 O5 92.82(14) . .
O2 U1 O5 87.20(13) . .
O13 U1 O5 77.88(12) . .
O9 U1 O5 79.25(11) . .
O1 U1 O11 90.23(14) . 2_756
O2 U1 O11 89.51(13) . 2_756
O13 U1 O11 128.29(12) . 2_756
O9 U1 O11 74.69(11) . 2_756
O5 U1 O11 153.67(12) . 2_756
O1 U1 O12 88.19(14) . 2_756
O2 U1 O12 92.04(14) . 2_756
O13 U1 O12 74.88(11) . 2_756
O9 U1 O12 128.00(11) . 2_756
O5 U1 O12 152.75(11) . 2_756
O11 U1 O12 53.45(11) 2_756 2_756
O3 U2 O4 179.51(16) . .
O3 U2 O10 92.51(16) . .
O4 U2 O10 87.86(15) . .
O3 U2 O6 90.72(13) . .
O4 U2 O6 89.05(13) . .
O10 U2 O6 79.76(11) . .
O3 U2 O14 88.89(16) . .
O4 U2 O14 90.64(15) . .
O10 U2 O14 158.10(11) . .
O6 U2 O14 78.38(11) . .
O3 U2 O7 88.61(14) . 6_576
O4 U2 O7 91.77(14) . 6_576
O10 U2 O7 76.36(11) . 6_576
O6 U2 O7 156.05(11) . 6_576
O14 U2 O7 125.53(11) . 6_576
O3 U2 O8 92.01(14) . 6_576
O4 U2 O8 87.99(13) . 6_576
O10 U2 O8 129.18(11) . 6_576
O6 U2 O8 150.73(10) . 6_576
O14 U2 O8 72.55(11) . 6_576
O7 U2 O8 53.19(11) 6_576 6_576
C11 O5 U1 137.0(3) . .
C11 O6 U2 141.4(3) . .
C12 O7 U2 95.3(3) . 6_575
C12 O8 U2 91.8(3) . 6_575
C23 O9 U1 130.5(3) . .
C23 O10 U2 171.6(3) . .
C24 O11 U1 93.1(3) . 2_756
C24 O12 U1 92.2(3) . 2_756
C25 O13 U1 139.7(4) . .
C30 O14 U2 168.2(4) . .
C25 N1 C29 122.8(6) . .
C25 N1 C28 116.6(6) . .
C29 N1 C28 120.6(5) . .
C30 N2 C34 125.3(5) . .
C30 N2 C33 114.6(5) . .
C34 N2 C33 120.0(5) . .
C11 C1 C7 107.7(4) . .
C11 C1 C6 112.4(4) . .
C7 C1 C6 109.1(4) . .
C11 C1 C2 109.8(4) . .
C7 C1 C2 109.0(4) . .
C6 C1 C2 108.7(4) . .
C3 C2 C1 110.0(4) . .
C3 C2 H2A 109.7 . .
C1 C2 H2A 109.7 . .
C3 C2 H2B 109.7 . .
C1 C2 H2B 109.7 . .
H2A C2 H2B 108.2 . .
C12 C3 C4 108.9(4) . .
C12 C3 C2 107.7(4) . .
C4 C3 C2 108.9(4) . .
C12 C3 C9 112.0(4) . .
C4 C3 C9 109.6(4) . .
C2 C3 C9 109.7(4) . .
C3 C4 C5 110.3(4) . .
C3 C4 H4A 109.6 . .
C5 C4 H4A 109.6 . .
C3 C4 H4B 109.6 . .
C5 C4 H4B 109.6 . .
H4A C4 H4B 108.1 . .
C10 C5 C6 109.1(4) . .
C10 C5 C4 109.0(4) . .
C6 C5 C4 109.7(4) . .
C10 C5 H5 109.7 . .
C6 C5 H5 109.7 . .
C4 C5 H5 109.7 . .
C5 C6 C1 109.9(4) . .
C5 C6 H6A 109.7 . .
C1 C6 H6A 109.7 . .
C5 C6 H6B 109.7 . .
C1 C6 H6B 109.7 . .
H6A C6 H6B 108.2 . .
C1 C7 C8 110.3(4) . .
C1 C7 H7A 109.6 . .
C8 C7 H7A 109.6 . .
C1 C7 H7B 109.6 . .
C8 C7 H7B 109.6 . .
H7A C7 H7B 108.1 . .
C9 C8 C10 110.2(4) . .
C9 C8 C7 108.7(4) . .
C10 C8 C7 108.7(4) . .
C9 C8 H8 109.8 . .
C10 C8 H8 109.8 . .
C7 C8 H8 109.8 . .
C3 C9 C8 109.6(4) . .
C3 C9 H9A 109.7 . .
C8 C9 H9A 109.7 . .
C3 C9 H9B 109.7 . .
C8 C9 H9B 109.7 . .
H9A C9 H9B 108.2 . .
C5 C10 C8 110.0(4) . .
C5 C10 H10A 109.7 . .
C8 C10 H10A 109.7 . .
C5 C10 H10B 109.7 . .
C8 C10 H10B 109.7 . .
H10A C10 H10B 108.2 . .
O6 C11 O5 123.7(4) . .
O6 C11 C1 120.0(4) . .
O5 C11 C1 116.3(4) . .
O7 C12 O8 119.8(4) . .
O7 C12 C3 118.8(4) . .
O8 C12 C3 121.4(4) . .
C18 C13 C23 111.9(4) . .
C18 C13 C14 109.2(4) . .
C23 C13 C14 106.2(4) . .
C18 C13 C19 109.9(4) . .
C23 C13 C19 109.9(4) . .
C14 C13 C19 109.7(4) . .
C13 C14 C15 109.1(4) . .
C13 C14 H14A 109.9 . .
C15 C14 H14A 109.9 . .
C13 C14 H14B 109.9 . .
C15 C14 H14B 109.9 . .
H14A C14 H14B 108.3 . .
C16 C15 C24 110.3(4) . .
C16 C15 C21 109.7(4) . .
C24 C15 C21 111.4(4) . .
C16 C15 C14 108.7(4) . .
C24 C15 C14 107.5(4) . .
C21 C15 C14 109.2(4) . .
C15 C16 C17 110.0(4) . .
C15 C16 H16A 109.7 . .
C17 C16 H16A 109.7 . .
C15 C16 H16B 109.7 . .
C17 C16 H16B 109.7 . .
H16A C16 H16B 108.2 . .
C22 C17 C16 109.9(4) . .
C22 C17 C18 110.5(5) . .
C16 C17 C18 109.1(4) . .
C22 C17 H17 109.1 . .
C16 C17 H17 109.1 . .
C18 C17 H17 109.1 . .
C13 C18 C17 109.1(4) . .
C13 C18 H18A 109.9 . .
C17 C18 H18A 109.9 . .
C13 C18 H18B 109.9 . .
C17 C18 H18B 109.9 . .
H18A C18 H18B 108.3 . .
C20 C19 C13 109.0(4) . .
C20 C19 H19A 109.9 . .
C13 C19 H19A 109.9 . .
C20 C19 H19B 109.9 . .
C13 C19 H19B 109.9 . .
H19A C19 H19B 108.3 . .
C19 C20 C22 110.2(4) . .
C19 C20 C21 109.3(4) . .
C22 C20 C21 109.7(4) . .
C19 C20 H20 109.2 . .
C22 C20 H20 109.2 . .
C21 C20 H20 109.2 . .
C20 C21 C15 109.1(4) . .
C20 C21 H21A 109.9 . .
C15 C21 H21A 109.9 . .
C20 C21 H21B 109.9 . .
C15 C21 H21B 109.9 . .
H21A C21 H21B 108.3 . .
C17 C22 C20 109.0(4) . .
C17 C22 H22A 109.9 . .
C20 C22 H22A 109.9 . .
C17 C22 H22B 109.9 . .
C20 C22 H22B 109.9 . .
H22A C22 H22B 108.3 . .
O10 C23 O9 122.5(4) . .
O10 C23 C13 118.8(4) . .
O9 C23 C13 118.6(4) . .
O11 C24 O12 121.1(4) . .
O11 C24 C15 118.7(4) . .
O12 C24 C15 120.1(4) . .
N1 C25 O13 126.2(6) . .
N1 C25 C26 110.0(6) . .
O13 C25 C26 123.8(5) . .
C27 C26 C25 102.3(5) . .
C27 C26 H26A 111.3 . .
C25 C26 H26A 111.3 . .
C27 C26 H26B 111.3 . .
C25 C26 H26B 111.3 . .
H26A C26 H26B 109.2 . .
C26 C27 C28 108.4(5) . .
C26 C27 H27A 110.0 . .
C28 C27 H27A 110.0 . .
C26 C27 H27B 110.0 . .
C28 C27 H27B 110.0 . .
H27A C27 H27B 108.4 . .
N1 C28 C27 102.7(4) . .
N1 C28 H28A 111.2 . .
C27 C28 H28A 111.2 . .
N1 C28 H28B 111.2 . .
C27 C28 H28B 111.2 . .
H28A C28 H28B 109.1 . .
N1 C29 H29A 109.5 . .
N1 C29 H29B 109.5 . .
H29A C29 H29B 109.5 . .
N1 C29 H29C 109.5 . .
H29A C29 H29C 109.5 . .
H29B C29 H29C 109.5 . .
O14 C30 N2 127.0(5) . .
O14 C30 C31 124.0(5) . .
N2 C30 C31 109.0(5) . .
C32 C31 C30 103.0(5) . .
C32 C31 H31A 111.2 . .
C30 C31 H31A 111.2 . .
C32 C31 H31B 111.2 . .
C30 C31 H31B 111.2 . .
H31A C31 H31B 109.1 . .
C31 C32 C33 104.5(6) . .
C31 C32 H32A 110.8 . .
C33 C32 H32A 110.8 . .
C31 C32 H32B 110.8 . .
C33 C32 H32B 110.8 . .
H32A C32 H32B 108.9 . .
N2 C33 C32 102.9(5) . .
N2 C33 H33A 111.2 . .
C32 C33 H33A 111.2 . .
N2 C33 H33B 111.2 . .
C32 C33 H33B 111.2 . .
H33A C33 H33B 109.1 . .
N2 C34 H34A 109.5 . .
N2 C34 H34B 109.5 . .
H34A C34 H34B 109.5 . .
N2 C34 H34C 109.5 . .
H34A C34 H34C 109.5 . .
H34B C34 H34C 109.5 . .

loop_
_geom_bond_atom_site_label_1
_geom_bond_atom_site_label_2
_geom_bond_distance
_geom_bond_site_symmetry_2
U1 O1 1.755(3) .
U1 O2 1.760(3) .
U1 O13 2.342(3) .
U1 O9 2.351(3) .
U1 O5 2.399(3) .
U1 O11 2.440(3) 2_756
U1 O12 2.458(3) 2_756
U2 O3 1.751(4) .
U2 O4 1.753(3) .
U2 O10 2.306(4) .
U2 O6 2.343(3) .
U2 O14 2.372(3) .
U2 O7 2.407(3) 6_576
U2 O8 2.478(3) 6_576
O5 C11 1.261(5) .
O6 C11 1.255(5) .
O7 C12 1.261(6) .
O7 U2 2.407(3) 6_575
O8 C12 1.268(5) .
O8 U2 2.478(3) 6_575
O9 C23 1.264(5) .
O10 C23 1.245(6) .
O11 C24 1.264(6) .
O11 U1 2.440(3) 2_756
O12 C24 1.265(5) .
O12 U1 2.458(3) 2_756
O13 C25 1.260(6) .
O14 C30 1.254(6) .
N1 C25 1.240(7) .
N1 C29 1.420(7) .
N1 C28 1.472(7) .
N2 C30 1.298(6) .
N2 C34 1.431(7) .
N2 C33 1.440(6) .
C1 C11 1.526(6) .
C1 C7 1.532(6) .
C1 C6 1.538(6) .
C1 C2 1.553(6) .
C2 C3 1.526(6) .
C2 H2A 0.9900 .
C2 H2B 0.9900 .
C3 C12 1.518(6) .
C3 C4 1.525(6) .
C3 C9 1.530(6) .
C4 C5 1.540(6) .
C4 H4A 0.9900 .
C4 H4B 0.9900 .
C5 C10 1.526(8) .
C5 C6 1.531(6) .
C5 H5 1.0000 .
C6 H6A 0.9900 .
C6 H6B 0.9900 .
C7 C8 1.539(7) .
C7 H7A 0.9900 .
C7 H7B 0.9900 .
C8 C9 1.536(6) .
C8 C10 1.538(8) .
C8 H8 1.0000 .
C9 H9A 0.9900 .
C9 H9B 0.9900 .
C10 H10A 0.9900 .
C10 H10B 0.9900 .
C13 C18 1.529(7) .
C13 C23 1.534(6) .
C13 C14 1.535(6) .
C13 C19 1.541(6) .
C14 C15 1.551(6) .
C14 H14A 0.9900 .
C14 H14B 0.9900 .
C15 C16 1.522(6) .
C15 C24 1.535(6) .
C15 C21 1.543(6) .
C16 C17 1.528(7) .
C16 H16A 0.9900 .
C16 H16B 0.9900 .
C17 C22 1.514(7) .
C17 C18 1.534(6) .
C17 H17 1.0000 .
C18 H18A 0.9900 .
C18 H18B 0.9900 .
C19 C20 1.530(6) .
C19 H19A 0.9900 .
C19 H19B 0.9900 .
C20 C22 1.536(7) .
C20 C21 1.536(6) .
C20 H20 1.0000 .
C21 H21A 0.9900 .
C21 H21B 0.9900 .
C22 H22A 0.9900 .
C22 H22B 0.9900 .
C25 C26 1.573(8) .
C26 C27 1.493(8) .
C26 H26A 0.9900 .
C26 H26B 0.9900 .
C27 C28 1.517(8) .
C27 H27A 0.9900 .
C27 H27B 0.9900 .
C28 H28A 0.9900 .
C28 H28B 0.9900 .
C29 H29A 0.9800 .
C29 H29B 0.9800 .
C29 H29C 0.9800 .
C30 C31 1.513(8) .
C31 C32 1.507(8) .
C31 H31A 0.9900 .
C31 H31B 0.9900 .
C32 C33 1.519(9) .
C32 H32A 0.9900 .
C32 H32B 0.9900 .
C33 H33A 0.9900 .
C33 H33B 0.9900 .
C34 H34A 0.9800 .
C34 H34B 0.9800 .
C34 H34C 0.9800 .
